data_7024080
loop_
_publ_author_name
'Gaderbauer, Walter'
'Balatoni, Istvan'
'Wagner, Harald'
'Baumgartner, Judith'
'Marschner, Christoph'

_publ_section_title
;
 Synthesis and structural diversity of oligosilanylzinc compounds.
;
_journal_issue 6
_journal_name_full 'Dalton transactions (Cambridge, England : 2003)'
_journal_page_first 1598
_journal_page_last 1603
_journal_paper_doi 10.1039/b910463a
_journal_volume 39
_journal_year 2010
_chemical_formula_sum 'C34 H84 Cl K O9 Si8 Zn'
_chemical_formula_weight 1001.65
_chemical_name_systematic
;
?
;
_space_group_IT_number 14
_symmetry_cell_setting monoclinic
_symmetry_space_group_name_Hall '-P 2ybc'
_symmetry_space_group_name_H-M 'P 1 21/c 1'
_atom_sites_solution_hydrogens geom
_atom_sites_solution_primary direct
_atom_sites_solution_secondary difmap
_audit_creation_method SHELXL-97
_cell_angle_alpha 90.00
_cell_angle_beta 92.20(3)
_cell_angle_gamma 90.00
_cell_formula_units_Z 4
_cell_length_a 17.580(4)
_cell_length_b 9.934(2)
_cell_length_c 32.951(7)
_cell_measurement_temperature 233(2)
_cell_volume 5750(2)
_computing_molecular_graphics 'Bruker SHELXTL'
_computing_publication_material 'Bruker SHELXTL'
_computing_structure_refinement 'SHELXL-97 (Sheldrick, 1997)'
_computing_structure_solution 'SHELXS-97 (Sheldrick, 1990)'
_diffrn_ambient_temperature 233(2)
_diffrn_measured_fraction_theta_full 0.994
_diffrn_measured_fraction_theta_max 0.994
_diffrn_measurement_device_type 'Bruker SMART APEX'
_diffrn_measurement_method '\w scans'
_diffrn_radiation_monochromator graphite
_diffrn_radiation_source 'fine-focus sealed tube'
_diffrn_radiation_type MoK\a
_diffrn_radiation_wavelength 0.71073
_diffrn_reflns_av_R_equivalents 0.0440
_diffrn_reflns_av_sigmaI/netI 0.0569
_diffrn_reflns_limit_h_max 21
_diffrn_reflns_limit_h_min -21
_diffrn_reflns_limit_k_max 12
_diffrn_reflns_limit_k_min -12
_diffrn_reflns_limit_l_max 40
_diffrn_reflns_limit_l_min -41
_diffrn_reflns_number 44485
_diffrn_reflns_theta_full 26.40
_diffrn_reflns_theta_max 26.40
_diffrn_reflns_theta_min 1.66
_exptl_absorpt_coefficient_mu 0.752
_exptl_absorpt_correction_T_max 0.8766
_exptl_absorpt_correction_T_min 0.7633
_exptl_absorpt_correction_type multi-scan
_exptl_absorpt_process_details SADABS
_exptl_crystal_density_diffrn 1.157
_exptl_crystal_density_method 'not measured'
_exptl_crystal_F_000 2152
_exptl_crystal_size_max 0.38
_exptl_crystal_size_mid 0.28
_exptl_crystal_size_min 0.18
_refine_diff_density_max 0.906
_refine_diff_density_min -0.763
_refine_diff_density_rms 0.070
_refine_ls_extinction_method none
_refine_ls_goodness_of_fit_ref 1.029
_refine_ls_hydrogen_treatment mixed
_refine_ls_matrix_type full
_refine_ls_number_parameters 612
_refine_ls_number_reflns 11733
_refine_ls_number_restraints 84
_refine_ls_restrained_S_all 1.033
_refine_ls_R_factor_all 0.0825
_refine_ls_R_factor_gt 0.0551
_refine_ls_shift/su_max 0.002
_refine_ls_shift/su_mean 0.000
_refine_ls_structure_factor_coef Fsqd
_refine_ls_weighting_details 'calc w=1/[\s^2^(Fo^2^)+(0.0920P)^2^+0.0000P] where P=(Fo^2^+2Fc^2^)/3'
_refine_ls_weighting_scheme calc
_refine_ls_wR_factor_gt 0.1464
_refine_ls_wR_factor_ref 0.1565
_reflns_number_gt 7890
_reflns_number_total 11733
_reflns_threshold_expression >2sigma(I)
_cod_data_source_file b910463a.txt
_cod_data_source_block 292j
_cod_original_sg_symbol_H-M P2(1)/c
_cod_database_code 7024080

loop_
_symmetry_equiv_pos_as_xyz
'x, y, z'
'-x, y+1/2, -z+1/2'
'-x, -y, -z'
'x, -y-1/2, z-1/2'

loop_
_atom_site_label
_atom_site_type_symbol
_atom_site_fract_x
_atom_site_fract_y
_atom_site_fract_z
_atom_site_U_iso_or_equiv
_atom_site_adp_type
_atom_site_occupancy
_atom_site_symmetry_multiplicity
_atom_site_calc_flag
_atom_site_refinement_flags
_atom_site_disorder_assembly
_atom_site_disorder_group
Si2 Si 0.35073(9) 0.64617(17) 0.77329(4) 0.0439(5) Uani 0.627(3) 1 d PU A 1
C85 C 0.3993(16) 0.683(2) 0.7240(8) 0.071(4) Uani 0.627(3) 1 d PU A 1
H85A H 0.4350 0.6109 0.7186 0.107 Uiso 0.627(3) 1 calc PR A 1
H85B H 0.4263 0.7674 0.7264 0.107 Uiso 0.627(3) 1 calc PR A 1
H85C H 0.3613 0.6879 0.7020 0.107 Uiso 0.627(3) 1 calc PR A 1
C13 C 0.3134(4) 0.4687(5) 0.7680(2) 0.0733(19) Uani 0.627(3) 1 d P A 1
H13A H 0.2801 0.4624 0.7439 0.110 Uiso 0.627(3) 1 calc PR A 1
H13B H 0.2853 0.4455 0.7917 0.110 Uiso 0.627(3) 1 calc PR A 1
H13C H 0.3558 0.4070 0.7655 0.110 Uiso 0.627(3) 1 calc PR A 1
Si5 Si 0.15252(19) 0.6811(4) 0.75866(9) 0.0739(8) Uani 0.627(3) 1 d PU A 1
C17 C 0.1640(11) 0.4915(11) 0.7698(4) 0.225(9) Uani 0.627(3) 1 d PU A 1
H17A H 0.1456 0.4718 0.7965 0.337 Uiso 0.627(3) 1 calc PR A 1
H17B H 0.2174 0.4671 0.7689 0.337 Uiso 0.627(3) 1 calc PR A 1
H17C H 0.1350 0.4403 0.7495 0.337 Uiso 0.627(3) 1 calc PR A 1
C18 C 0.0617(6) 0.715(2) 0.7779(4) 0.234(9) Uani 0.627(3) 1 d PU A 1
H18A H 0.0259 0.6466 0.7684 0.352 Uiso 0.627(3) 1 calc PR A 1
H18B H 0.0443 0.8026 0.7685 0.352 Uiso 0.627(3) 1 calc PR A 1
H18C H 0.0652 0.7142 0.8073 0.352 Uiso 0.627(3) 1 calc PR A 1
Si6 Si 0.27918(12) 1.01295(15) 0.77337(5) 0.0503(5) Uani 0.627(3) 1 d PU A 1
C22 C 0.2688(15) 1.044(2) 0.7170(6) 0.100(6) Uani 0.627(3) 1 d PU A 1
H22A H 0.2814 1.1371 0.7112 0.150 Uiso 0.627(3) 1 calc PR A 1
H22B H 0.2167 1.0262 0.7077 0.150 Uiso 0.627(3) 1 calc PR A 1
H22C H 0.3030 0.9851 0.7029 0.150 Uiso 0.627(3) 1 calc PR A 1
C84 C 0.2093(5) 1.1268(8) 0.7980(3) 0.099(3) Uani 0.627(3) 1 d PU A 1
H84A H 0.1781 1.1718 0.7772 0.148 Uiso 0.627(3) 1 calc PR A 1
H84B H 0.2366 1.1934 0.8144 0.148 Uiso 0.627(3) 1 calc PR A 1
H84C H 0.1770 1.0739 0.8151 0.148 Uiso 0.627(3) 1 calc PR A 1
C21 C 0.3763(4) 1.0640(7) 0.7906(2) 0.084(2) Uani 0.627(3) 1 d P A 1
H21A H 0.4133 1.0126 0.7760 0.126 Uiso 0.627(3) 1 calc PR A 1
H21B H 0.3832 1.0469 0.8195 0.126 Uiso 0.627(3) 1 calc PR A 1
H21C H 0.3832 1.1592 0.7854 0.126 Uiso 0.627(3) 1 calc PR A 1
Si9 Si 0.2233(2) 1.0220(3) 0.77483(9) 0.0622(9) Uani 0.373(3) 1 d PU A 2
C86 C 0.272(2) 1.071(4) 0.7255(12) 0.120(14) Uani 0.373(3) 1 d PU A 2
H86A H 0.2798 0.9904 0.7095 0.180 Uiso 0.373(3) 1 calc PR A 2
H86B H 0.3200 1.1135 0.7321 0.180 Uiso 0.373(3) 1 calc PR A 2
H86C H 0.2391 1.1326 0.7101 0.180 Uiso 0.373(3) 1 calc PR A 2
C20 C 0.2567(10) 1.1304(14) 0.8181(6) 0.131(8) Uani 0.373(3) 1 d PU A 2
H20A H 0.2480 1.2242 0.8112 0.196 Uiso 0.373(3) 1 calc PR A 2
H20B H 0.3107 1.1156 0.8236 0.196 Uiso 0.373(3) 1 calc PR A 2
H20C H 0.2289 1.1079 0.8420 0.196 Uiso 0.373(3) 1 calc PR A 2
C80 C 0.1226(8) 1.0500(13) 0.7698(4) 0.107(5) Uani 0.373(3) 1 d P A 2
H80A H 0.1025 1.0658 0.7964 0.161 Uiso 0.373(3) 1 calc PR A 2
H80B H 0.0981 0.9715 0.7576 0.161 Uiso 0.373(3) 1 calc PR A 2
H80C H 0.1126 1.1280 0.7526 0.161 Uiso 0.373(3) 1 calc PR A 2
Si10 Si 0.1375(2) 0.7395(3) 0.75426(13) 0.0387(8) Uani 0.373(3) 1 d PU A 2
C81 C 0.0629(5) 0.8602(10) 0.7618(3) 0.056(3) Uani 0.373(3) 1 d PU A 2
H81A H 0.0772 0.9464 0.7506 0.083 Uiso 0.373(3) 1 calc PR A 2
H81B H 0.0550 0.8700 0.7906 0.083 Uiso 0.373(3) 1 calc PR A 2
H81C H 0.0161 0.8292 0.7482 0.083 Uiso 0.373(3) 1 calc PR A 2
C82 C 0.1033(5) 0.5671(11) 0.7722(4) 0.057(3) Uani 0.373(3) 1 d PU A 2
H82A H 0.1032 0.5658 0.8016 0.086 Uiso 0.373(3) 1 calc PR A 2
H82B H 0.1373 0.4977 0.7629 0.086 Uiso 0.373(3) 1 calc PR A 2
H82C H 0.0522 0.5506 0.7612 0.086 Uiso 0.373(3) 1 calc PR A 2
Si11 Si 0.37457(15) 0.7469(4) 0.77995(8) 0.0561(10) Uani 0.373(3) 1 d PU A 2
C14 C 0.385(3) 0.667(5) 0.7303(14) 0.106(13) Uani 0.373(3) 1 d PU A 2
H14A H 0.3716 0.7313 0.7090 0.159 Uiso 0.373(3) 1 calc PR A 2
H14B H 0.3522 0.5894 0.7279 0.159 Uiso 0.373(3) 1 calc PR A 2
H14C H 0.4377 0.6394 0.7277 0.159 Uiso 0.373(3) 1 calc PR A 2
C83 C 0.4358(6) 0.9076(15) 0.7802(5) 0.110(5) Uani 0.373(3) 1 d P A 2
H83A H 0.4892 0.8832 0.7794 0.165 Uiso 0.373(3) 1 calc PR A 2
H83B H 0.4273 0.9588 0.8047 0.165 Uiso 0.373(3) 1 calc PR A 2
H83C H 0.4219 0.9619 0.7566 0.165 Uiso 0.373(3) 1 calc PR A 2
Zn1 Zn 0.252897(19) 0.73992(3) 0.862614(10) 0.04115(12) Uani 1 1 d . A .
Cl1 Cl 0.14162(5) 0.70296(11) 0.89355(3) 0.0673(3) Uani 1 1 d . . .
Si1 Si 0.25011(5) 0.79446(9) 0.79163(3) 0.0438(2) Uani 1 1 d . . .
Si3 Si 0.43596(6) 0.62746(12) 0.82952(3) 0.0639(3) Uani 1 1 d . . .
Si4 Si 0.37461(5) 0.66640(9) 0.89112(3) 0.0453(2) Uani 1 1 d . A .
Si7 Si 0.45076(6) 0.80970(12) 0.93099(3) 0.0621(3) Uani 1 1 d . . .
Si8 Si 0.36344(6) 0.46349(11) 0.92632(4) 0.0700(3) Uani 1 1 d . . .
K1 K 0.14290(4) 0.67261(7) 0.59857(2) 0.04916(19) Uani 1 1 d . A .
O1 O 0.25698(13) 0.8715(2) 0.59065(7) 0.0599(6) Uani 1 1 d . . .
O2 O 0.11004(13) 0.9613(2) 0.60580(8) 0.0617(6) Uani 1 1 d . . .
O3 O -0.00596(14) 0.7645(2) 0.61192(8) 0.0590(6) Uani 1 1 d . . .
O4 O 0.03555(13) 0.5037(2) 0.63436(7) 0.0592(6) Uani 1 1 d . . .
O5 O 0.18637(14) 0.4111(2) 0.62883(7) 0.0611(6) Uani 1 1 d . . .
O6 O 0.29523(13) 0.6196(3) 0.62450(7) 0.0612(6) Uani 1 1 d . . .
O7 O 0.19728(14) 0.5235(3) 0.52766(8) 0.0736(7) Uani 1 1 d . . .
O8 O 0.10116(16) 0.7525(3) 0.51746(8) 0.0688(7) Uani 1 1 d . . .
O9 O -0.09001(15) 0.6850(3) 0.48372(8) 0.0745(7) Uani 1 1 d . . .
C1 C 0.2378(2) 1.0094(4) 0.59424(13) 0.0708(11) Uani 1 1 d . . .
H1A H 0.2721 1.0641 0.5783 0.085 Uiso 1 1 calc R . .
H1B H 0.2436 1.0374 0.6227 0.085 Uiso 1 1 calc R . .
C2 C 0.1585(2) 1.0302(4) 0.57947(12) 0.0681(10) Uani 1 1 d . . .
H2A H 0.1464 1.1265 0.5792 0.082 Uiso 1 1 calc R . .
H2B H 0.1514 0.9953 0.5518 0.082 Uiso 1 1 calc R . .
C3 C 0.0317(2) 0.9877(4) 0.59645(14) 0.0712(11) Uani 1 1 d . . .
H3A H 0.0201 0.9683 0.5677 0.085 Uiso 1 1 calc R . .
H3B H 0.0207 1.0830 0.6013 0.085 Uiso 1 1 calc R . .
C4 C -0.0160(2) 0.9028(4) 0.62209(14) 0.0710(11) Uani 1 1 d . . .
H4A H -0.0015 0.9172 0.6508 0.085 Uiso 1 1 calc R . .
H4B H -0.0696 0.9279 0.6178 0.085 Uiso 1 1 calc R . .
C5 C -0.0555(2) 0.6786(4) 0.63237(13) 0.0688(11) Uani 1 1 d . . .
H5A H -0.1085 0.7017 0.6251 0.083 Uiso 1 1 calc R . .
H5B H -0.0475 0.6891 0.6618 0.083 Uiso 1 1 calc R . .
C6 C -0.0399(2) 0.5364(4) 0.62048(13) 0.0663(10) Uani 1 1 d . . .
H6A H -0.0764 0.4757 0.6328 0.080 Uiso 1 1 calc R . .
H6B H -0.0449 0.5267 0.5909 0.080 Uiso 1 1 calc R . .
C7 C 0.0541(2) 0.3659(4) 0.62866(12) 0.0664(10) Uani 1 1 d . . .
H7A H 0.0564 0.3455 0.5996 0.080 Uiso 1 1 calc R . .
H7B H 0.0153 0.3081 0.6403 0.080 Uiso 1 1 calc R . .
C8 C 0.1297(2) 0.3416(4) 0.64946(12) 0.0677(10) Uani 1 1 d . . .
H8A H 0.1288 0.3729 0.6776 0.081 Uiso 1 1 calc R . .
H8B H 0.1409 0.2450 0.6497 0.081 Uiso 1 1 calc R . .
C9 C 0.2604(2) 0.4047(4) 0.64883(13) 0.0764(12) Uani 1 1 d . . .
H9A H 0.2770 0.3108 0.6512 0.092 Uiso 1 1 calc R . .
H9B H 0.2582 0.4423 0.6763 0.092 Uiso 1 1 calc R . .
C10 C 0.3147(2) 0.4814(4) 0.62537(13) 0.0730(11) Uani 1 1 d . . .
H10A H 0.3660 0.4705 0.6376 0.088 Uiso 1 1 calc R . .
H10B H 0.3148 0.4465 0.5976 0.088 Uiso 1 1 calc R . .
C11 C 0.3478(2) 0.6990(5) 0.60261(13) 0.0771(12) Uani 1 1 d . . .
H11A H 0.3440 0.6757 0.5737 0.092 Uiso 1 1 calc R . .
H11B H 0.3999 0.6805 0.6127 0.092 Uiso 1 1 calc R . .
C12 C 0.3302(2) 0.8433(5) 0.60798(14) 0.0765(12) Uani 1 1 d . . .
H12A H 0.3316 0.8656 0.6370 0.092 Uiso 1 1 calc R . .
H12B H 0.3683 0.8983 0.5948 0.092 Uiso 1 1 calc R . .
C15 C 0.4749(8) 0.4595(9) 0.8242(2) 0.310(8) Uani 1 1 d . A .
H15A H 0.5028 0.4546 0.7994 0.465 Uiso 1 1 calc R . .
H15B H 0.4338 0.3944 0.8230 0.465 Uiso 1 1 calc R . .
H15C H 0.5090 0.4398 0.8472 0.465 Uiso 1 1 calc R . .
C16 C 0.5225(4) 0.7332(13) 0.8235(2) 0.309(9) Uani 1 1 d . A .
H16A H 0.5676 0.6778 0.8273 0.463 Uiso 1 1 calc R . .
H16B H 0.5235 0.8047 0.8436 0.463 Uiso 1 1 calc R . .
H16C H 0.5214 0.7721 0.7965 0.463 Uiso 1 1 calc R . .
C19 C 0.1505(3) 0.7103(6) 0.70067(13) 0.0754(13) Uani 1 1 d . . .
C23 C 0.4563(3) 0.9804(5) 0.9075(2) 0.122(2) Uani 1 1 d . A .
H23A H 0.4056 1.0182 0.9044 0.183 Uiso 1 1 calc R . .
H23B H 0.4786 0.9732 0.8811 0.183 Uiso 1 1 calc R . .
H23C H 0.4877 1.0385 0.9249 0.183 Uiso 1 1 calc R . .
C24 C 0.4134(3) 0.8333(7) 0.98349(16) 0.130(2) Uani 1 1 d . A .
H24A H 0.4501 0.8841 1.0001 0.194 Uiso 1 1 calc R . .
H24B H 0.4054 0.7461 0.9958 0.194 Uiso 1 1 calc R . .
H24C H 0.3656 0.8820 0.9816 0.194 Uiso 1 1 calc R . .
C25 C 0.5511(2) 0.7506(5) 0.93973(14) 0.0854(14) Uani 1 1 d . A .
H25A H 0.5755 0.7434 0.9139 0.128 Uiso 1 1 calc R . .
H25B H 0.5511 0.6632 0.9529 0.128 Uiso 1 1 calc R . .
H25C H 0.5788 0.8145 0.9570 0.128 Uiso 1 1 calc R . .
C26 C 0.4559(3) 0.3744(5) 0.93632(15) 0.0914(14) Uani 1 1 d . A .
H26A H 0.4899 0.4315 0.9526 0.137 Uiso 1 1 calc R . .
H26B H 0.4789 0.3542 0.9107 0.137 Uiso 1 1 calc R . .
H26C H 0.4469 0.2913 0.9508 0.137 Uiso 1 1 calc R . .
C27 C 0.3210(4) 0.4907(6) 0.9766(2) 0.164(3) Uani 1 1 d . A .
H27A H 0.2739 0.5409 0.9730 0.246 Uiso 1 1 calc R . .
H27B H 0.3563 0.5410 0.9941 0.246 Uiso 1 1 calc R . .
H27C H 0.3106 0.4043 0.9890 0.246 Uiso 1 1 calc R . .
C28 C 0.2968(4) 0.3462(6) 0.8975(3) 0.170(4) Uani 1 1 d . A .
H28A H 0.2882 0.2666 0.9137 0.256 Uiso 1 1 calc R . .
H28B H 0.3191 0.3203 0.8722 0.256 Uiso 1 1 calc R . .
H28C H 0.2487 0.3915 0.8917 0.256 Uiso 1 1 calc R . .
C29 C 0.2169(2) 0.3860(5) 0.52343(14) 0.0866(13) Uani 1 1 d . . .
H29A H 0.2223 0.3459 0.5506 0.104 Uiso 1 1 calc R . .
H29B H 0.2666 0.3807 0.5111 0.104 Uiso 1 1 calc R . .
C30 C 0.1951(2) 0.5977(5) 0.49101(12) 0.0802(13) Uani 1 1 d . . .
H30A H 0.1578 0.5578 0.4717 0.096 Uiso 1 1 calc R . .
H30B H 0.2451 0.5953 0.4789 0.096 Uiso 1 1 calc R . .
C31 C 0.1734(3) 0.7406(5) 0.49981(13) 0.0840(14) Uani 1 1 d . . .
H31A H 0.2123 0.7803 0.5183 0.101 Uiso 1 1 calc R . .
H31B H 0.1728 0.7922 0.4744 0.101 Uiso 1 1 calc R . .
C32 C 0.0408(2) 0.7061(5) 0.49083(13) 0.0807(13) Uani 1 1 d . . .
H32A H 0.0420 0.6076 0.4891 0.097 Uiso 1 1 calc R . .
H32B H 0.0468 0.7428 0.4635 0.097 Uiso 1 1 calc R . .
C33 C -0.0327(2) 0.7509(4) 0.50691(14) 0.0788(12) Uani 1 1 d . . .
H33A H -0.0355 0.7266 0.5356 0.095 Uiso 1 1 calc R . .
H33B H -0.0381 0.8487 0.5043 0.095 Uiso 1 1 calc R . .
C34 C -0.1617(2) 0.6959(5) 0.50133(14) 0.0833(13) Uani 1 1 d . . .
H34A H -0.1780 0.7902 0.5017 0.100 Uiso 1 1 calc R . .
H34B H -0.1586 0.6627 0.5293 0.100 Uiso 1 1 calc R . .
H92 H 0.193(3) 0.684(4) 0.6920(14) 0.089(16) Uiso 1 1 d . . .
H91 H 0.140(3) 0.803(5) 0.6934(14) 0.103(18) Uiso 1 1 d . . .
H90 H 0.108(3) 0.655(6) 0.6886(16) 0.127(19) Uiso 1 1 d . . .

loop_
_atom_site_aniso_label
_atom_site_aniso_U_11
_atom_site_aniso_U_22
_atom_site_aniso_U_33
_atom_site_aniso_U_23
_atom_site_aniso_U_13
_atom_site_aniso_U_12
Si2 0.0487(9) 0.0431(10) 0.0399(8) -0.0004(6) 0.0019(6) -0.0013(7)
C85 0.068(10) 0.095(7) 0.052(7) -0.002(5) 0.020(6) 0.005(6)
C13 0.102(5) 0.041(3) 0.075(4) -0.004(3) -0.024(4) -0.006(3)
Si5 0.077(2) 0.096(2) 0.0487(13) -0.0153(15) 0.0087(12) -0.0344(17)
C17 0.47(3) 0.097(9) 0.108(9) -0.002(7) -0.009(14) -0.123(13)
C18 0.080(7) 0.52(3) 0.108(9) -0.092(14) 0.008(6) -0.092(13)
Si6 0.0504(12) 0.0427(8) 0.0585(10) 0.0038(7) 0.0119(8) 0.0014(7)
C22 0.147(13) 0.090(9) 0.062(6) 0.045(7) 0.004(6) -0.023(8)
C84 0.091(6) 0.054(4) 0.155(8) -0.007(5) 0.042(6) 0.012(4)
C21 0.080(5) 0.066(4) 0.104(5) 0.000(4) -0.010(4) -0.023(4)
Si9 0.068(3) 0.0510(17) 0.0675(19) 0.0110(14) -0.0028(16) 0.0018(15)
C86 0.098(17) 0.105(19) 0.15(3) 0.032(17) -0.031(16) -0.004(13)
C20 0.127(14) 0.055(8) 0.204(19) -0.015(10) -0.080(13) 0.020(9)
C80 0.151(13) 0.083(9) 0.087(9) 0.044(7) -0.004(8) 0.071(9)
Si10 0.0336(14) 0.0344(17) 0.0473(16) 0.0052(14) -0.0088(11) 0.0063(13)
C81 0.026(4) 0.064(6) 0.076(7) -0.019(5) -0.001(4) 0.016(4)
C82 0.036(5) 0.048(6) 0.088(7) 0.002(5) -0.007(5) -0.009(4)
Si11 0.0412(14) 0.082(3) 0.0457(15) 0.0129(14) 0.0074(11) 0.0022(14)
C14 0.076(19) 0.18(3) 0.065(17) -0.005(18) 0.016(14) 0.064(19)
C83 0.056(7) 0.130(12) 0.144(12) 0.057(10) 0.012(7) -0.040(7)
Zn1 0.0372(2) 0.0430(2) 0.0430(2) 0.00119(15) -0.00227(15) 0.00049(15)
Cl1 0.0435(5) 0.1022(7) 0.0568(5) 0.0098(5) 0.0083(4) 0.0008(5)
Si1 0.0408(5) 0.0474(5) 0.0430(5) 0.0081(4) -0.0029(4) -0.0029(4)
Si3 0.0552(6) 0.0814(7) 0.0544(6) -0.0136(5) -0.0070(5) 0.0233(5)
Si4 0.0388(5) 0.0493(5) 0.0471(5) -0.0005(4) -0.0084(4) 0.0029(4)
Si7 0.0487(6) 0.0736(7) 0.0631(7) -0.0125(5) -0.0076(5) -0.0058(5)
Si8 0.0537(6) 0.0560(6) 0.1003(9) 0.0189(6) 0.0031(6) 0.0072(5)
K1 0.0444(4) 0.0512(4) 0.0518(4) 0.0004(3) 0.0021(3) 0.0005(3)
O1 0.0502(14) 0.0643(16) 0.0648(15) -0.0054(12) -0.0030(11) -0.0088(12)
O2 0.0558(15) 0.0516(14) 0.0776(17) -0.0024(12) 0.0012(12) -0.0027(11)
O3 0.0544(14) 0.0493(14) 0.0739(17) -0.0093(11) 0.0123(12) -0.0012(11)
O4 0.0590(15) 0.0474(13) 0.0712(16) -0.0076(12) 0.0040(12) -0.0082(11)
O5 0.0636(16) 0.0656(16) 0.0536(14) 0.0001(12) -0.0054(12) 0.0020(12)
O6 0.0466(14) 0.0744(17) 0.0623(15) -0.0082(13) 0.0000(11) 0.0087(12)
O7 0.0616(16) 0.097(2) 0.0619(17) -0.0095(15) -0.0052(13) -0.0058(15)
O8 0.0689(17) 0.0803(18) 0.0562(15) 0.0003(13) -0.0116(13) -0.0245(14)
O9 0.0607(17) 0.092(2) 0.0699(17) -0.0184(15) -0.0086(13) -0.0074(14)
C1 0.075(3) 0.061(2) 0.077(3) -0.006(2) 0.012(2) -0.023(2)
C2 0.078(3) 0.050(2) 0.076(3) 0.0047(19) 0.001(2) -0.0084(19)
C3 0.065(2) 0.043(2) 0.104(3) -0.005(2) -0.006(2) 0.0059(18)
C4 0.064(2) 0.053(2) 0.097(3) -0.020(2) 0.008(2) 0.0100(19)
C5 0.047(2) 0.069(3) 0.091(3) -0.004(2) 0.017(2) -0.0017(18)
C6 0.052(2) 0.064(2) 0.083(3) 0.003(2) -0.0015(19) -0.0155(18)
C7 0.084(3) 0.050(2) 0.066(2) -0.0034(18) 0.010(2) -0.0127(19)
C8 0.087(3) 0.051(2) 0.066(2) 0.0003(18) -0.001(2) 0.0027(19)
C9 0.082(3) 0.064(3) 0.081(3) -0.005(2) -0.025(2) 0.019(2)
C10 0.049(2) 0.085(3) 0.084(3) -0.017(2) -0.012(2) 0.018(2)
C11 0.044(2) 0.111(4) 0.076(3) -0.003(3) 0.0067(19) 0.006(2)
C12 0.050(2) 0.096(3) 0.084(3) 0.000(2) 0.005(2) -0.015(2)
C15 0.66(2) 0.175(8) 0.100(5) 0.008(5) 0.092(9) 0.242(12)
C16 0.086(4) 0.72(3) 0.128(6) -0.191(11) 0.051(4) -0.156(9)
C19 0.074(3) 0.095(4) 0.056(3) -0.019(2) -0.004(2) -0.004(3)
C23 0.118(4) 0.066(3) 0.180(6) -0.002(3) -0.038(4) -0.015(3)
C24 0.071(3) 0.225(7) 0.093(4) -0.074(4) 0.005(3) -0.017(4)
C25 0.051(2) 0.125(4) 0.079(3) 0.004(3) -0.012(2) -0.008(2)
C26 0.085(3) 0.084(3) 0.105(4) 0.029(3) 0.005(3) 0.030(3)
C27 0.182(6) 0.129(5) 0.190(7) 0.093(5) 0.123(6) 0.077(5)
C28 0.140(6) 0.078(4) 0.287(10) 0.039(5) -0.070(6) -0.049(4)
C29 0.059(3) 0.116(4) 0.084(3) -0.015(3) -0.003(2) 0.011(3)
C30 0.057(2) 0.131(4) 0.054(2) -0.007(3) 0.0069(18) -0.020(3)
C31 0.076(3) 0.116(4) 0.059(3) 0.011(2) -0.013(2) -0.051(3)
C32 0.071(3) 0.101(3) 0.069(3) -0.011(2) -0.008(2) -0.026(2)
C33 0.081(3) 0.083(3) 0.071(3) -0.010(2) -0.013(2) -0.005(2)
C34 0.071(3) 0.096(3) 0.083(3) -0.022(3) 0.004(2) 0.008(2)

loop_
_atom_type_symbol
_atom_type_description
_atom_type_scat_dispersion_real
_atom_type_scat_dispersion_imag
_atom_type_scat_source
C C 0.0033 0.0016 'International Tables Vol C Tables 4.2.6.8 and 6.1.1.4'
H H 0.0000 0.0000 'International Tables Vol C Tables 4.2.6.8 and 6.1.1.4'
O O 0.0106 0.0060 'International Tables Vol C Tables 4.2.6.8 and 6.1.1.4'
Si Si 0.0817 0.0704 'International Tables Vol C Tables 4.2.6.8 and 6.1.1.4'
Cl Cl 0.1484 0.1585 'International Tables Vol C Tables 4.2.6.8 and 6.1.1.4'
K K 0.2009 0.2494 'International Tables Vol C Tables 4.2.6.8 and 6.1.1.4'
Zn Zn 0.2839 1.4301 'International Tables Vol C Tables 4.2.6.8 and 6.1.1.4'

loop_
_geom_angle_atom_site_label_1
_geom_angle_atom_site_label_2
_geom_angle_atom_site_label_3
_geom_angle
_geom_angle_site_symmetry_3
C13 Si2 C85 105.3(7) .
C13 Si2 Si3 102.0(2) .
C85 Si2 Si3 113.3(9) .
C13 Si2 Si1 109.9(2) .
C85 Si2 Si1 117.3(9) .
Si3 Si2 Si1 107.75(7) .
C18 Si5 C17 102.0(8) .
C18 Si5 C19 110.0(5) .
C17 Si5 C19 109.4(4) .
C18 Si5 Si1 113.9(4) .
C17 Si5 Si1 108.6(5) .
C19 Si5 Si1 112.4(2) .
C21 Si6 C84 108.3(4) .
C21 Si6 C22 108.1(8) .
C84 Si6 C22 106.7(9) .
C21 Si6 Si1 112.8(2) .
C84 Si6 Si1 107.3(3) .
C22 Si6 Si1 113.3(8) .
C80 Si9 C20 105.2(8) .
C80 Si9 C86 110.3(13) .
C20 Si9 C86 111.4(16) .
C80 Si9 Si1 110.9(4) .
C20 Si9 Si1 108.6(5) .
C86 Si9 Si1 110.3(14) .
C81 Si10 C19 111.1(4) .
C81 Si10 C82 108.3(5) .
C19 Si10 C82 102.1(5) .
C81 Si10 Si1 112.1(4) .
C19 Si10 Si1 114.3(3) .
C82 Si10 Si1 108.2(4) .
C14 Si11 C83 106.5(14) .
C14 Si11 Si3 110.9(17) .
C83 Si11 Si3 100.4(4) .
C14 Si11 Si1 111.8(16) .
C83 Si11 Si1 111.5(5) .
Si3 Si11 Si1 114.88(11) .
Cl1 Zn1 Si1 119.24(4) .
Cl1 Zn1 Si4 122.82(4) .
Si1 Zn1 Si4 115.58(4) .
Si11 Si1 Si5 121.51(14) .
Si11 Si1 Si6 85.86(10) .
Si5 Si1 Si6 120.43(12) .
Si11 Si1 Si10 130.92(14) .
Si5 Si1 Si10 16.06(8) .
Si6 Si1 Si10 105.71(11) .
Si11 Si1 Si9 109.94(13) .
Si5 Si1 Si9 102.67(14) .
Si6 Si1 Si9 24.36(8) .
Si10 Si1 Si9 86.73(13) .
Si11 Si1 Si2 27.13(9) .
Si5 Si1 Si2 97.16(11) .
Si6 Si1 Si2 109.77(7) .
Si10 Si1 Si2 109.84(11) .
Si9 Si1 Si2 132.01(11) .
Si11 Si1 Zn1 97.68(8) .
Si5 Si1 Zn1 109.76(8) .
Si6 Si1 Zn1 117.95(6) .
Si10 Si1 Zn1 116.27(11) .
Si9 Si1 Zn1 116.07(9) .
Si2 Si1 Zn1 96.86(5) .
C15 Si3 C16 101.2(6) .
C15 Si3 Si11 125.7(3) .
C16 Si3 Si11 89.8(4) .
C15 Si3 Si2 103.2(4) .
C16 Si3 Si2 111.8(3) .
Si11 Si3 Si2 27.66(9) .
C15 Si3 Si4 114.8(3) .
C16 Si3 Si4 113.5(2) .
Si11 Si3 Si4 108.26(8) .
Si2 Si3 Si4 111.48(6) .
Si7 Si4 Si8 107.76(6) .
Si7 Si4 Si3 108.24(5) .
Si8 Si4 Si3 109.53(6) .
Si7 Si4 Zn1 121.09(5) .
Si8 Si4 Zn1 111.32(5) .
Si3 Si4 Zn1 98.16(5) .
C23 Si7 C25 106.5(2) .
C23 Si7 C24 107.0(3) .
C25 Si7 C24 104.9(2) .
C23 Si7 Si4 111.10(18) .
C25 Si7 Si4 114.43(16) .
C24 Si7 Si4 112.37(18) .
C27 Si8 C26 106.7(3) .
C27 Si8 C28 106.0(4) .
C26 Si8 C28 108.4(3) .
C27 Si8 Si4 111.12(19) .
C26 Si8 Si4 113.99(16) .
C28 Si8 Si4 110.2(2) .
O4 K1 O3 59.17(7) .
O4 K1 O6 113.84(8) .
O3 K1 O6 152.37(8) .
O4 K1 O1 160.28(7) .
O3 K1 O1 116.90(7) .
O6 K1 O1 59.52(8) .
O4 K1 O8 113.89(8) .
O3 K1 O8 81.34(9) .
O6 K1 O8 122.71(8) .
O1 K1 O8 82.96(7) .
O4 K1 O5 59.35(7) .
O3 K1 O5 118.29(7) .
O6 K1 O5 59.41(7) .
O1 K1 O5 118.83(7) .
O8 K1 O5 129.10(8) .
O4 K1 O2 114.24(7) .
O3 K1 O2 58.99(7) .
O6 K1 O2 110.14(7) .
O1 K1 O2 57.92(7) .
O8 K1 O2 76.13(7) .
O5 K1 O2 154.77(7) .
O4 K1 O7 105.94(8) .
O3 K1 O7 127.97(8) .
O6 K1 O7 79.29(7) .
O1 K1 O7 91.43(8) .
O8 K1 O7 58.60(8) .
O5 K1 O7 74.44(8) .
O2 K1 O7 128.60(8) .
O4 K1 C19 69.57(11) .
O3 K1 C19 79.07(12) .
O6 K1 C19 73.72(11) .
O1 K1 C19 90.78(11) .
O8 K1 C19 153.98(12) .
O5 K1 C19 75.84(12) .
O2 K1 C19 79.14(12) .
O7 K1 C19 147.15(12) .
C12 O1 C1 111.9(3) .
C12 O1 K1 117.4(2) .
C1 O1 K1 119.7(2) .
C2 O2 C3 112.2(3) .
C2 O2 K1 107.3(2) .
C3 O2 K1 110.73(19) .
C5 O3 C4 112.8(3) .
C5 O3 K1 118.1(2) .
C4 O3 K1 118.1(2) .
C7 O4 C6 113.1(3) .
C7 O4 K1 111.0(2) .
C6 O4 K1 111.1(2) .
C8 O5 C9 113.7(3) .
C8 O5 K1 115.3(2) .
C9 O5 K1 115.0(2) .
C10 O6 C11 112.6(3) .
C10 O6 K1 114.3(2) .
C11 O6 K1 111.5(2) .
C30 O7 C29 114.6(3) .
C30 O7 K1 114.5(3) .
C29 O7 K1 130.4(3) .
C31 O8 C32 112.1(3) .
C31 O8 K1 99.1(2) .
C32 O8 K1 130.1(2) .
C33 O9 C34 112.0(3) .
O1 C1 C2 109.4(3) .
O2 C2 C1 108.3(3) .
O2 C3 C4 109.6(3) .
O3 C4 C3 109.7(3) .
O3 C5 C6 109.0(3) .
O4 C6 C5 108.0(3) .
O4 C7 C8 107.4(3) .
O5 C8 C7 109.5(3) .
O5 C9 C10 109.4(3) .
O6 C10 C9 110.7(3) .
O6 C11 C12 109.4(3) .
O1 C12 C11 109.6(3) .
Si10 C19 Si5 19.73(11) .
Si10 C19 K1 170.1(3) .
Si5 C19 K1 165.0(3) .
O7 C29 C34 115.2(4) 3_566
O7 C30 C31 109.1(3) .
O8 C31 C30 113.3(3) .
O8 C32 C33 108.7(3) .
O9 C33 C32 106.4(3) .
O9 C34 C29 107.9(3) 3_566

loop_
_geom_bond_atom_site_label_1
_geom_bond_atom_site_label_2
_geom_bond_distance
_geom_bond_site_symmetry_2
Si2 C13 1.887(6) .
Si2 C85 1.90(2) .
Si2 Si3 2.3449(19) .
Si2 Si1 2.3971(17) .
Si5 C18 1.772(12) .
Si5 C17 1.927(13) .
Si5 C19 1.932(5) .
Si5 Si1 2.291(3) .
Si6 C21 1.849(7) .
Si6 C84 1.877(7) .
Si6 C22 1.887(18) .
Si6 Si1 2.3148(18) .
Si9 C80 1.794(14) .
Si9 C20 1.864(17) .
Si9 C86 1.92(3) .
Si9 Si1 2.370(3) .
Si10 C81 1.802(8) .
Si10 C19 1.813(6) .
Si10 C82 1.916(11) .
Si10 Si1 2.355(4) .
Si11 C14 1.83(5) .
Si11 C83 1.926(12) .
Si11 Si3 2.259(3) .
Si11 Si1 2.285(3) .
Zn1 Cl1 2.2701(11) .
Zn1 Si1 2.3995(10) .
Zn1 Si4 2.4166(11) .
Si3 C15 1.814(7) .
Si3 C16 1.865(7) .
Si3 Si4 2.3669(15) .
Si4 Si7 2.3258(14) .
Si4 Si8 2.3377(15) .
Si7 C23 1.868(5) .
Si7 C25 1.871(4) .
Si7 C24 1.889(5) .
Si8 C27 1.864(6) .
Si8 C26 1.869(4) .
Si8 C28 1.884(6) .
K1 O4 2.818(2) .
K1 O3 2.822(3) .
K1 O6 2.829(2) .
K1 O1 2.834(2) .
K1 O8 2.857(3) .
K1 O5 2.876(3) .
K1 O2 2.937(3) .
K1 O7 2.956(3) .
K1 C19 3.383(4) .
O1 C12 1.415(4) .
O1 C1 1.417(5) .
O2 C2 1.415(4) .
O2 C3 1.423(4) .
O3 C5 1.409(4) .
O3 C4 1.426(4) .
O4 C7 1.422(4) .
O4 C6 1.424(4) .
O5 C8 1.408(4) .
O5 C9 1.437(4) .
O6 C10 1.414(5) .
O6 C11 1.431(5) .
O7 C30 1.414(5) .
O7 C29 1.418(5) .
O8 C31 1.422(5) .
O8 C32 1.427(4) .
O9 C33 1.403(5) .
O9 C34 1.412(5) .
C1 C2 1.474(5) .
C3 C4 1.478(5) .
C5 C6 1.494(5) .
C7 C8 1.492(5) .
C9 C10 1.465(6) .
C11 C12 1.478(6) .
C29 C34 1.486(6) 3_566
C30 C31 1.502(6) .
C32 C33 1.483(6) .
C34 C29 1.486(6) 3_566

loop_
_geom_torsion_atom_site_label_1
_geom_torsion_atom_site_label_2
_geom_torsion_atom_site_label_3
_geom_torsion_atom_site_label_4
_geom_torsion
_geom_torsion_site_symmetry_4
C14 Si11 Si1 Si5 23.0(16) .
C83 Si11 Si1 Si5 142.2(5) .
Si3 Si11 Si1 Si5 -104.45(16) .
C14 Si11 Si1 Si6 -100.4(16) .
C83 Si11 Si1 Si6 18.7(5) .
Si3 Si11 Si1 Si6 132.10(16) .
C14 Si11 Si1 Si10 6.8(16) .
C83 Si11 Si1 Si10 126.0(5) .
Si3 Si11 Si1 Si10 -120.64(16) .
C14 Si11 Si1 Si9 -96.7(16) .
C83 Si11 Si1 Si9 22.4(5) .
Si3 Si11 Si1 Si9 135.81(16) .
C14 Si11 Si1 Si2 51.9(16) .
C83 Si11 Si1 Si2 171.0(5) .
Si3 Si11 Si1 Si2 -75.62(19) .
C14 Si11 Si1 Zn1 141.9(16) .
C83 Si11 Si1 Zn1 -99.0(5) .
Si3 Si11 Si1 Zn1 14.43(17) .
C18 Si5 Si1 Si11 170.6(7) .
C17 Si5 Si1 Si11 57.8(5) .
C19 Si5 Si1 Si11 -63.4(3) .
C18 Si5 Si1 Si6 -84.2(7) .
C17 Si5 Si1 Si6 163.0(5) .
C19 Si5 Si1 Si6 41.8(3) .
C18 Si5 Si1 Si10 -59.0(9) .
C17 Si5 Si1 Si10 -171.9(8) .
C19 Si5 Si1 Si10 66.9(6) .
C18 Si5 Si1 Si9 -66.2(7) .
C17 Si5 Si1 Si9 -179.0(5) .
C19 Si5 Si1 Si9 59.8(3) .
C18 Si5 Si1 Si2 157.8(7) .
C17 Si5 Si1 Si2 45.0(5) .
C19 Si5 Si1 Si2 -76.2(3) .
C18 Si5 Si1 Zn1 57.9(7) .
C17 Si5 Si1 Zn1 -55.0(5) .
C19 Si5 Si1 Zn1 -176.2(2) .
C21 Si6 Si1 Si11 -36.2(3) .
C84 Si6 Si1 Si11 -155.4(4) .
C22 Si6 Si1 Si11 87.1(9) .
C21 Si6 Si1 Si5 -160.6(3) .
C84 Si6 Si1 Si5 80.2(4) .
C22 Si6 Si1 Si5 -37.3(9) .
C21 Si6 Si1 Si10 -167.6(3) .
C84 Si6 Si1 Si10 73.2(4) .
C22 Si6 Si1 Si10 -44.3(9) .
C21 Si6 Si1 Si9 152.3(4) .
C84 Si6 Si1 Si9 33.1(4) .
C22 Si6 Si1 Si9 -84.4(9) .
C21 Si6 Si1 Si2 -49.2(3) .
C84 Si6 Si1 Si2 -168.4(4) .
C22 Si6 Si1 Si2 74.1(9) .
C21 Si6 Si1 Zn1 60.3(3) .
C84 Si6 Si1 Zn1 -58.9(4) .
C22 Si6 Si1 Zn1 -176.4(9) .
C81 Si10 Si1 Si11 -152.6(4) .
C19 Si10 Si1 Si11 -25.0(3) .
C82 Si10 Si1 Si11 88.1(5) .
C81 Si10 Si1 Si5 148.1(8) .
C19 Si10 Si1 Si5 -84.3(6) .
C82 Si10 Si1 Si5 28.8(6) .
C81 Si10 Si1 Si6 -54.3(4) .
C19 Si10 Si1 Si6 73.3(3) .
C82 Si10 Si1 Si6 -173.6(4) .
C81 Si10 Si1 Si9 -38.9(4) .
C19 Si10 Si1 Si9 88.7(3) .
C82 Si10 Si1 Si9 -158.2(4) .
C81 Si10 Si1 Si2 -172.6(4) .
C19 Si10 Si1 Si2 -45.1(3) .
C82 Si10 Si1 Si2 68.0(4) .
C81 Si10 Si1 Zn1 78.7(4) .
C19 Si10 Si1 Zn1 -153.7(2) .
C82 Si10 Si1 Zn1 -40.6(4) .
C80 Si9 Si1 Si11 163.6(5) .
C20 Si9 Si1 Si11 -81.2(7) .
C86 Si9 Si1 Si11 41.1(14) .
C80 Si9 Si1 Si5 33.0(5) .
C20 Si9 Si1 Si5 148.1(7) .
C86 Si9 Si1 Si5 -89.6(14) .
C80 Si9 Si1 Si6 172.6(6) .
C20 Si9 Si1 Si6 -72.2(7) .
C86 Si9 Si1 Si6 50.1(14) .
C80 Si9 Si1 Si10 31.0(5) .
C20 Si9 Si1 Si10 146.2(7) .
C86 Si9 Si1 Si10 -91.5(14) .
C80 Si9 Si1 Si2 145.0(5) .
C20 Si9 Si1 Si2 -99.9(7) .
C86 Si9 Si1 Si2 22.4(14) .
C80 Si9 Si1 Zn1 -86.7(5) .
C20 Si9 Si1 Zn1 28.4(7) .
C86 Si9 Si1 Zn1 150.7(14) .
C13 Si2 Si1 Si11 173.2(3) .
C85 Si2 Si1 Si11 -66.6(8) .
Si3 Si2 Si1 Si11 62.75(16) .
C13 Si2 Si1 Si5 -31.3(2) .
C85 Si2 Si1 Si5 89.0(8) .
Si3 Si2 Si1 Si5 -141.72(10) .
C13 Si2 Si1 Si6 -157.3(2) .
C85 Si2 Si1 Si6 -37.0(8) .
Si3 Si2 Si1 Si6 92.30(9) .
C13 Si2 Si1 Si10 -41.5(2) .
C85 Si2 Si1 Si10 78.8(8) .
Si3 Si2 Si1 Si10 -151.88(12) .
C13 Si2 Si1 Si9 -145.5(2) .
C85 Si2 Si1 Si9 -25.3(8) .
Si3 Si2 Si1 Si9 104.03(13) .
C13 Si2 Si1 Zn1 79.7(2) .
C85 Si2 Si1 Zn1 -160.0(8) .
Si3 Si2 Si1 Zn1 -30.72(8) .
Cl1 Zn1 Si1 Si11 -162.32(10) .
Si4 Zn1 Si1 Si11 0.73(11) .
Cl1 Zn1 Si1 Si5 -34.81(11) .
Si4 Zn1 Si1 Si5 128.24(11) .
Cl1 Zn1 Si1 Si6 108.30(8) .
Si4 Zn1 Si1 Si6 -88.64(7) .
Cl1 Zn1 Si1 Si10 -18.84(11) .
Si4 Zn1 Si1 Si10 144.21(10) .
Cl1 Zn1 Si1 Si9 80.99(12) .
Si4 Zn1 Si1 Si9 -115.96(12) .
Cl1 Zn1 Si1 Si2 -134.98(6) .
Si4 Zn1 Si1 Si2 28.07(6) .
C14 Si11 Si3 C15 -11.5(16) .
C83 Si11 Si3 C15 -123.8(7) .
Si1 Si11 Si3 C15 116.5(6) .
C14 Si11 Si3 C16 92.3(15) .
C83 Si11 Si3 C16 -20.0(5) .
Si1 Si11 Si3 C16 -139.8(3) .
C14 Si11 Si3 Si2 -51.3(15) .
C83 Si11 Si3 Si2 -163.6(5) .
Si1 Si11 Si3 Si2 76.61(18) .
C14 Si11 Si3 Si4 -152.9(15) .
C83 Si11 Si3 Si4 94.8(5) .
Si1 Si11 Si3 Si4 -25.00(19) .
C13 Si2 Si3 C15 34.5(5) .
C85 Si2 Si3 C15 -78.2(9) .
Si1 Si2 Si3 C15 150.2(4) .
C13 Si2 Si3 C16 142.5(4) .
C85 Si2 Si3 C16 29.8(9) .
Si1 Si2 Si3 C16 -101.8(3) .
C13 Si2 Si3 Si11 -177.8(3) .
C85 Si2 Si3 Si11 69.5(8) .
Si1 Si2 Si3 Si11 -62.06(16) .
C13 Si2 Si3 Si4 -89.2(2) .
C85 Si2 Si3 Si4 158.0(8) .
Si1 Si2 Si3 Si4 26.47(9) .
C15 Si3 Si4 Si7 108.6(5) .
C16 Si3 Si4 Si7 -7.2(4) .
Si11 Si3 Si4 Si7 -105.26(11) .
Si2 Si3 Si4 Si7 -134.51(7) .
C15 Si3 Si4 Si8 -8.6(5) .
C16 Si3 Si4 Si8 -124.5(4) .
Si11 Si3 Si4 Si8 137.50(11) .
Si2 Si3 Si4 Si8 108.25(7) .
C15 Si3 Si4 Zn1 -124.8(5) .
C16 Si3 Si4 Zn1 119.4(4) .
Si11 Si3 Si4 Zn1 21.36(11) .
Si2 Si3 Si4 Zn1 -7.89(7) .
Cl1 Zn1 Si4 Si7 -94.21(7) .
Si1 Zn1 Si4 Si7 103.41(6) .
Cl1 Zn1 Si4 Si8 33.94(7) .
Si1 Zn1 Si4 Si8 -128.44(5) .
Cl1 Zn1 Si4 Si3 148.68(5) .
Si1 Zn1 Si4 Si3 -13.70(5) .
Si8 Si4 Si7 C23 -175.1(2) .
Si3 Si4 Si7 C23 66.6(2) .
Zn1 Si4 Si7 C23 -45.3(2) .
Si8 Si4 Si7 C25 64.26(18) .
Si3 Si4 Si7 C25 -54.12(18) .
Zn1 Si4 Si7 C25 -166.03(17) .
Si8 Si4 Si7 C24 -55.2(3) .
Si3 Si4 Si7 C24 -173.6(2) .
Zn1 Si4 Si7 C24 74.5(3) .
Si7 Si4 Si8 C27 58.9(3) .
Si3 Si4 Si8 C27 176.4(3) .
Zn1 Si4 Si8 C27 -76.1(3) .
Si7 Si4 Si8 C26 -61.8(2) .
Si3 Si4 Si8 C26 55.8(2) .
Zn1 Si4 Si8 C26 163.25(19) .
Si7 Si4 Si8 C28 176.1(3) .
Si3 Si4 Si8 C28 -66.4(3) .
Zn1 Si4 Si8 C28 41.1(3) .
O4 K1 O1 C12 69.1(3) .
O3 K1 O1 C12 142.4(2) .
O6 K1 O1 C12 -6.3(2) .
O8 K1 O1 C12 -141.1(3) .
O5 K1 O1 C12 -10.0(3) .
O2 K1 O1 C12 140.9(3) .
O7 K1 O1 C12 -83.0(3) .
C19 K1 O1 C12 64.2(3) .
O4 K1 O1 C1 -72.1(4) .
O3 K1 O1 C1 1.2(3) .
O6 K1 O1 C1 -147.5(3) .
O8 K1 O1 C1 77.7(3) .
O5 K1 O1 C1 -151.2(2) .
O2 K1 O1 C1 -0.3(2) .
O7 K1 O1 C1 135.9(3) .
C19 K1 O1 C1 -76.9(3) .
O4 K1 O2 C2 -167.8(2) .
O3 K1 O2 C2 -145.7(2) .
O6 K1 O2 C2 62.6(2) .
O1 K1 O2 C2 32.8(2) .
O8 K1 O2 C2 -57.5(2) .
O5 K1 O2 C2 123.1(2) .
O7 K1 O2 C2 -29.7(2) .
C19 K1 O2 C2 130.6(2) .
O4 K1 O2 C3 -45.0(3) .
O3 K1 O2 C3 -22.9(2) .
O6 K1 O2 C3 -174.6(2) .
O1 K1 O2 C3 155.6(3) .
O8 K1 O2 C3 65.2(2) .
O5 K1 O2 C3 -114.2(3) .
O7 K1 O2 C3 93.1(2) .
C19 K1 O2 C3 -106.6(3) .
O4 K1 O3 C5 4.1(2) .
O6 K1 O3 C5 -78.7(3) .
O1 K1 O3 C5 -153.7(2) .
O8 K1 O3 C5 128.7(3) .
O5 K1 O3 C5 -1.2(3) .
O2 K1 O3 C5 -152.3(3) .
O7 K1 O3 C5 90.7(3) .
C19 K1 O3 C5 -68.5(3) .
O4 K1 O3 C4 145.8(3) .
O6 K1 O3 C4 63.0(3) .
O1 K1 O3 C4 -12.1(3) .
O8 K1 O3 C4 -89.6(3) .
O5 K1 O3 C4 140.4(3) .
O2 K1 O3 C4 -10.6(3) .
O7 K1 O3 C4 -127.6(3) .
C19 K1 O3 C4 73.2(3) .
O3 K1 O4 C7 156.3(2) .
O6 K1 O4 C7 -53.9(2) .
O1 K1 O4 C7 -119.7(3) .
O8 K1 O4 C7 93.4(2) .
O5 K1 O4 C7 -29.2(2) .
O2 K1 O4 C7 178.4(2) .
O7 K1 O4 C7 31.2(2) .
C19 K1 O4 C7 -114.5(3) .
O3 K1 O4 C6 29.5(2) .
O6 K1 O4 C6 179.3(2) .
O1 K1 O4 C6 113.6(3) .
O8 K1 O4 C6 -33.4(2) .
O5 K1 O4 C6 -156.0(2) .
O2 K1 O4 C6 51.6(2) .
O7 K1 O4 C6 -95.6(2) .
C19 K1 O4 C6 118.8(2) .
O4 K1 O5 C8 -5.8(2) .
O3 K1 O5 C8 -0.4(2) .
O6 K1 O5 C8 147.8(2) .
O1 K1 O5 C8 151.5(2) .
O8 K1 O5 C8 -103.0(2) .
O2 K1 O5 C8 76.3(3) .
O7 K1 O5 C8 -125.6(2) .
C19 K1 O5 C8 68.6(2) .
O4 K1 O5 C9 -141.1(3) .
O3 K1 O5 C9 -135.7(2) .
O6 K1 O5 C9 12.6(2) .
O1 K1 O5 C9 16.3(3) .
O8 K1 O5 C9 121.8(2) .
O2 K1 O5 C9 -59.0(3) .
O7 K1 O5 C9 99.2(2) .
C19 K1 O5 C9 -66.7(3) .
O4 K1 O6 C10 45.2(3) .
O3 K1 O6 C10 113.8(3) .
O1 K1 O6 C10 -155.8(3) .
O8 K1 O6 C10 -98.9(3) .
O5 K1 O6 C10 20.5(2) .
O2 K1 O6 C10 175.0(2) .
O7 K1 O6 C10 -57.7(2) .
C19 K1 O6 C10 103.4(3) .
O4 K1 O6 C11 174.4(2) .
O3 K1 O6 C11 -116.9(3) .
O1 K1 O6 C11 -26.5(2) .
O8 K1 O6 C11 30.3(3) .
O5 K1 O6 C11 149.7(3) .
O2 K1 O6 C11 -55.8(2) .
O7 K1 O6 C11 71.6(2) .
C19 K1 O6 C11 -127.4(3) .
O4 K1 O7 C30 129.6(2) .
O3 K1 O7 C30 66.5(2) .
O6 K1 O7 C30 -118.5(2) .
O1 K1 O7 C30 -59.9(2) .
O8 K1 O7 C30 21.0(2) .
O5 K1 O7 C30 -179.5(2) .
O2 K1 O7 C30 -11.2(3) .
C19 K1 O7 C30 -153.5(3) .
O4 K1 O7 C29 -42.3(3) .
O3 K1 O7 C29 -105.4(3) .
O6 K1 O7 C29 69.6(3) .
O1 K1 O7 C29 128.2(3) .
O8 K1 O7 C29 -150.9(3) .
O5 K1 O7 C29 8.6(3) .
O2 K1 O7 C29 176.9(3) .
C19 K1 O7 C29 34.6(4) .
O4 K1 O8 C31 -139.0(2) .
O3 K1 O8 C31 170.4(2) .
O6 K1 O8 C31 5.1(3) .
O1 K1 O8 C31 51.7(2) .
O5 K1 O8 C31 -70.0(2) .
O2 K1 O8 C31 110.4(2) .
O7 K1 O8 C31 -44.3(2) .
C19 K1 O8 C31 128.9(3) .
O4 K1 O8 C32 -9.7(4) .
O3 K1 O8 C32 -60.3(3) .
O6 K1 O8 C32 134.4(3) .
O1 K1 O8 C32 -179.0(3) .
O5 K1 O8 C32 59.3(4) .
O2 K1 O8 C32 -120.4(3) .
O7 K1 O8 C32 85.0(3) .
C19 K1 O8 C32 -101.8(4) .
C12 O1 C1 C2 -174.4(3) .
K1 O1 C1 C2 -31.2(4) .
C3 O2 C2 C1 173.6(3) .
K1 O2 C2 C1 -64.5(3) .
O1 C1 C2 O2 65.6(4) .
C2 O2 C3 C4 174.3(3) .
K1 O2 C3 C4 54.4(3) .
C5 O3 C4 C3 -174.1(3) .
K1 O3 C4 C3 42.3(4) .
O2 C3 C4 O3 -65.5(4) .
C4 O3 C5 C6 -178.9(3) .
K1 O3 C5 C6 -35.3(4) .
C7 O4 C6 C5 173.6(3) .
K1 O4 C6 C5 -60.8(3) .
O3 C5 C6 O4 64.1(4) .
C6 O4 C7 C8 -172.3(3) .
K1 O4 C7 C8 62.0(3) .
C9 O5 C8 C7 174.3(3) .
K1 O5 C8 C7 38.4(3) .
O4 C7 C8 O5 -67.9(4) .
C8 O5 C9 C10 -179.2(3) .
K1 O5 C9 C10 -43.2(4) .
C11 O6 C10 C9 178.7(3) .
K1 O6 C10 C9 -52.6(4) .
O5 C9 C10 O6 64.3(4) .
C10 O6 C11 C12 -172.0(3) .
K1 O6 C11 C12 57.9(4) .
C1 O1 C12 C11 -178.8(3) .
K1 O1 C12 C11 37.2(4) .
O6 C11 C12 O1 -63.8(4) .
C81 Si10 C19 Si5 -156.6(9) .
C82 Si10 C19 Si5 -41.4(6) .
Si1 Si10 C19 Si5 75.3(6) .
C81 Si10 C19 K1 -25(2) .
C82 Si10 C19 K1 90.1(18) .
Si1 Si10 C19 K1 -153.3(17) .
C18 Si5 C19 Si10 49.6(9) .
C17 Si5 C19 Si10 160.9(9) .
Si1 Si5 C19 Si10 -78.4(6) .
C18 Si5 C19 K1 -100.6(13) .
C17 Si5 C19 K1 10.7(13) .
Si1 Si5 C19 K1 131.4(10) .
O4 K1 C19 Si10 -60.3(18) .
O3 K1 C19 Si10 0.6(18) .
O6 K1 C19 Si10 175.7(18) .
O1 K1 C19 Si10 117.9(18) .
O8 K1 C19 Si10 42(2) .
O5 K1 C19 Si10 -122.5(18) .
O2 K1 C19 Si10 60.8(18) .
O7 K1 C19 Si10 -148.3(17) .
O4 K1 C19 Si5 42.6(11) .
O3 K1 C19 Si5 103.6(11) .
O6 K1 C19 Si5 -81.3(11) .
O1 K1 C19 Si5 -139.1(11) .
O8 K1 C19 Si5 145.4(10) .
O5 K1 C19 Si5 -19.5(11) .
O2 K1 C19 Si5 163.8(11) .
O7 K1 C19 Si5 -45.3(12) .
C30 O7 C29 C34 -64.3(5) 3_566
K1 O7 C29 C34 107.6(4) 3_566
C29 O7 C30 C31 179.8(3) .
K1 O7 C30 C31 6.6(4) .
C32 O8 C31 C30 -63.1(5) .
K1 O8 C31 C30 77.1(3) .
O7 C30 C31 O8 -59.6(4) .
C31 O8 C32 C33 -166.7(4) .
K1 O8 C32 C33 68.9(5) .
C34 O9 C33 C32 167.2(4) .
O8 C32 C33 O9 -170.6(3) .
C33 O9 C34 C29 -175.4(4) 3_566
